data_7042926
loop_
_publ_author_name
'Brechin, Euan K.'
'Fraser, Hector'
'Nichol, Gary Stephen'
'Velmurugan, Gunasekaran'
'Rajaraman, Gopalan'

_publ_section_title
;
 Magneto-structural correlations in a family of dialkoxo bridged chromium
 dimers
;
_journal_name_full 'Dalton Trans.'
_journal_paper_doi 10.1039/C7DT01197K
_journal_year 2017
_chemical_formula_moiety 'C26 H22 Cr2 N4 O10, 0.5(C H4 O), 0.5 (C4 H10 O)'
_chemical_formula_sum 'C28.5 H29 Cr2 N4 O11'
_chemical_formula_weight 707.56
_space_group_crystal_system monoclinic
_space_group_IT_number 14
_space_group_name_Hall '-P 2yn'
_space_group_name_H-M_alt 'P 1 21/n 1'
_symmetry_space_group_name_Hall '-P 2yn'
_symmetry_space_group_name_H-M 'P 1 21/n 1'
_atom_sites_solution_hydrogens mixed
_atom_sites_solution_primary direct
_audit_creation_date 2015-07-24
_audit_creation_method
;
Olex2 1.2
(compiled 2015.01.26 svn.r3150 for OlexSys, GUI svn.r4998)
;
_audit_update_record
;
2017-03-27 deposited with the CCDC.
2017-05-08 downloaded from the CCDC.
;
_cell_angle_alpha 90
_cell_angle_beta 106.939(7)
_cell_angle_gamma 90
_cell_formula_units_Z 4
_cell_length_a 12.2931(8)
_cell_length_b 21.3092(16)
_cell_length_c 13.2192(8)
_cell_measurement_reflns_used 6609
_cell_measurement_temperature 120.00
_cell_measurement_theta_max 24.3220
_cell_measurement_theta_min 3.3440
_cell_volume 3312.6(4)
_computing_cell_refinement
;
CrysAlisPro, Agilent Technologies,
Version 1.171.37.35e (release 07-10-2014 CrysAlis171 .NET)
(compiled Oct  7 2014,17:20:27)
;
_computing_data_collection
;
CrysAlisPro, Agilent Technologies,
Version 1.171.37.35e (release 07-10-2014 CrysAlis171 .NET)
(compiled Oct  7 2014,17:20:27)
;
_computing_data_reduction
;
CrysAlisPro, Agilent Technologies,
Version 1.171.37.35e (release 07-10-2014 CrysAlis171 .NET)
(compiled Oct  7 2014,17:20:27)
;
_computing_molecular_graphics 'Olex2 (Dolomanov et al., 2009)'
_computing_publication_material 'Olex2 (Dolomanov et al., 2009)'
_computing_structure_refinement 'ShelXL (Sheldrick, 2008)'
_computing_structure_solution 'ShelXT (Sheldrick, 2015)'
_diffrn_ambient_environment N~2~
_diffrn_ambient_temperature 120.00
_diffrn_detector 'CCD plate'
_diffrn_detector_area_resol_mean 5.1574
_diffrn_detector_type Atlas
_diffrn_measured_fraction_theta_full 0.998
_diffrn_measured_fraction_theta_max 0.998
_diffrn_measurement_details
;
#__ type_ start__ end____ width___ exp.time_
  1 omega  -20.00   33.00   1.0000   10.0000
omega____ theta____ kappa____ phi______ frames
    -       -7.2352  -99.0000  120.0000 53

#__ type_ start__ end____ width___ exp.time_
  2 omega  -20.00   33.00   1.0000   10.0000
omega____ theta____ kappa____ phi______ frames
    -       -7.2352  -99.0000   30.0000 53

#__ type_ start__ end____ width___ exp.time_
  3 omega  -20.00   33.00   1.0000   10.0000
omega____ theta____ kappa____ phi______ frames
    -       -7.2352  -99.0000 -180.0000 53

#__ type_ start__ end____ width___ exp.time_
  4 omega  -47.00   20.00   1.0000   10.0000
omega____ theta____ kappa____ phi______ frames
    -       -7.2352  -57.0000   30.0000 67

#__ type_ start__ end____ width___ exp.time_
  5 omega  -63.00   -6.00   1.0000   10.0000
omega____ theta____ kappa____ phi______ frames
    -        8.7196  -38.0000  150.0000 57

#__ type_ start__ end____ width___ exp.time_
  6 omega  -42.00  -16.00   1.0000   10.0000
omega____ theta____ kappa____ phi______ frames
    -        8.7196  -38.0000  120.0000 26

#__ type_ start__ end____ width___ exp.time_
  7 omega  -24.00   77.00   1.0000   10.0000
omega____ theta____ kappa____ phi______ frames
    -        8.7196   19.0000  120.0000 101

#__ type_ start__ end____ width___ exp.time_
  8 omega   20.00   71.00   1.0000   10.0000
omega____ theta____ kappa____ phi______ frames
    -        8.7196   38.0000  -30.0000 51

#__ type_ start__ end____ width___ exp.time_
  9 omega   47.00   77.00   1.0000   10.0000
omega____ theta____ kappa____ phi______ frames
    -        8.7196   38.0000  150.0000 30

#__ type_ start__ end____ width___ exp.time_
 10 omega  -32.00   31.00   1.0000   10.0000
omega____ theta____ kappa____ phi______ frames
    -        8.7196  -38.0000 -150.0000 63

#__ type_ start__ end____ width___ exp.time_
 11 omega    8.00   38.00   1.0000   10.0000
omega____ theta____ kappa____ phi______ frames
    -        8.7196  -99.0000 -120.0000 30
;
_diffrn_measurement_device 'four-circle diffractometer'
_diffrn_measurement_device_type 'Rigaku Oxford Diffraction SuperNova'
_diffrn_measurement_method '\w scans'
_diffrn_orient_matrix_UB_11 -0.0041860000
_diffrn_orient_matrix_UB_12 0.0330259000
_diffrn_orient_matrix_UB_13 -0.0067847000
_diffrn_orient_matrix_UB_21 -0.0399259000
_diffrn_orient_matrix_UB_22 0.0011085000
_diffrn_orient_matrix_UB_23 0.0293626000
_diffrn_orient_matrix_UB_31 0.0450073000
_diffrn_orient_matrix_UB_32 0.0040586000
_diffrn_orient_matrix_UB_33 0.0472953000
_diffrn_radiation_monochromator mirror
_diffrn_radiation_probe x-ray
_diffrn_radiation_type MoK\a
_diffrn_radiation_wavelength 0.71073
_diffrn_reflns_av_R_equivalents 0.0970
_diffrn_reflns_av_unetI/netI 0.0582
_diffrn_reflns_Laue_measured_fraction_full 0.998
_diffrn_reflns_Laue_measured_fraction_max 0.998
_diffrn_reflns_limit_h_max 14
_diffrn_reflns_limit_h_min -14
_diffrn_reflns_limit_k_max 23
_diffrn_reflns_limit_k_min -25
_diffrn_reflns_limit_l_max 15
_diffrn_reflns_limit_l_min -15
_diffrn_reflns_number 47599
_diffrn_reflns_point_group_measured_fraction_full 0.998
_diffrn_reflns_point_group_measured_fraction_max 0.998
_diffrn_reflns_theta_full 25.000
_diffrn_reflns_theta_max 24.996
_diffrn_reflns_theta_min 3.222
_diffrn_source 'SuperNova (Mo) X-ray Source'
_exptl_absorpt_coefficient_mu 0.717
_exptl_absorpt_correction_T_max 1.00000
_exptl_absorpt_correction_T_min 0.86992
_exptl_absorpt_correction_type multi-scan
_exptl_absorpt_process_details
;
CrysAlisPro, Agilent Technologies,
Version 1.171.37.35e (release 07-10-2014 CrysAlis171 .NET)
(compiled Oct  7 2014,17:20:27)
Empirical absorption correction using spherical harmonics,
 implemented in SCALE3 ABSPACK scaling algorithm.
Empirical absorption correction using spherical harmonics,
 implemented in SCALE3 ABSPACK scaling algorithm.
;
_exptl_crystal_colour pink
_exptl_crystal_colour_primary pink
_exptl_crystal_density_diffrn 1.419
_exptl_crystal_description block
_exptl_crystal_F_000 1456
_exptl_crystal_recrystallization_method 'Vapour diffusion from diethyl ether and methanol.'
_exptl_crystal_size_max 0.252
_exptl_crystal_size_mid 0.118
_exptl_crystal_size_min 0.0927
_refine_diff_density_max 0.768
_refine_diff_density_min -0.585
_refine_diff_density_rms 0.106
_refine_ls_extinction_method none
_refine_ls_goodness_of_fit_ref 1.151
_refine_ls_hydrogen_treatment constr
_refine_ls_matrix_type full
_refine_ls_number_parameters 454
_refine_ls_number_reflns 5824
_refine_ls_number_restraints 31
_refine_ls_restrained_S_all 1.151
_refine_ls_R_factor_all 0.0979
_refine_ls_R_factor_gt 0.0830
_refine_ls_shift/su_max 0.000
_refine_ls_shift/su_mean 0.000
_refine_ls_structure_factor_coef Fsqd
_refine_ls_weighting_details 'w=1/[\s^2^(Fo^2^)+(0.0689P)^2^+17.7889P] where P=(Fo^2^+2Fc^2^)/3'
_refine_ls_weighting_scheme calc
_refine_ls_wR_factor_gt 0.2054
_refine_ls_wR_factor_ref 0.2129
_reflns_Friedel_coverage 0.000
_reflns_number_gt 4892
_reflns_number_total 5824
_reflns_threshold_expression 'I > 2\s(I)'
_cod_data_source_file c7dt01197k2.cif
_cod_data_source_block 1
_cod_original_formula_sum 'C28.50 H29 Cr2 N4 O11'
_cod_database_code 7042926
_shelxl_version_number 2014/6
_chemical_oxdiff_formula 'C30 H30 N5 O20 Cr'
_chemical_oxdiff_usercomment '@ 120 K 860 Ether'
_shelx_space_group_comment
;
The symmetry employed for this shelxl refinement is uniquely defined
by the following loop, which should always be used as a source of
symmetry information in preference to the above space-group names.
They are only intended as comments.
;
_reflns_odcompleteness_completeness 98.98
_reflns_odcompleteness_iscentric 1
_reflns_odcompleteness_theta 26.32
_olex2_refinement_description
;
1. Fixed Uiso
 At 1.2 times of:
  All C(H) groups
 At 1.5 times of:
  All C(H,H,H) groups, All O(H) groups
2. Restrained distances
 O11-C27
 1.5 with sigma of 0.02
 O12A-C28 \\sim O12B-C28 \\sim O12B-C30 \\sim O12A-C30
 with sigma of 0.02
3. Rigid body (RIGU) restrains
 O11, C27
 with sigma for 1-2 distances of 0.004 and sigma for 1-3 distances of 0.004
 O12A, O12B, C28, C29, C30, C31
 with sigma for 1-2 distances of 0.004 and sigma for 1-3 distances of 0.004
4. Others
 Fixed Sof: O11(0.5) H11(0.5) C27(0.5) H27A(0.5) H27B(0.5) H27C(0.5)
 O12A(0.25) O12B(0.25) C28(0.5) C29(0.5) C30(0.5) C31(0.5)
5.a Riding coordinates:
 O11(H11)
5.b Aromatic/amide H refined with riding coordinates:
 C1(H1), C2(H2), C3(H3), C4(H4), C7(H7), C8(H8), C9(H9), C10(H10), C13(H13),
 C14(H14), C15(H15), C16(H16), C19(H19), C20(H20), C21(H21), C22(H22)
5.c Idealised Me refined as rotating group:
 C25(H25A,H25B,H25C), C26(H26A,H26B,H26C), C27(H27A,H27B,H27C)
;
_olex2_date_sample_data_collection 2015-07-23
_olex2_date_sample_submission 2015-07-20
_olex2_exptl_crystal_mounting_method 'Mitegen tip, Paratone oil.'
_olex2_submission_original_sample_id '860 Ether'
_olex2_submission_special_instructions 'No special instructions were received'

loop_
_space_group_symop_operation_xyz
'x, y, z'
'-x+1/2, y+1/2, -z+1/2'
'-x, -y, -z'
'x-1/2, -y-1/2, z-1/2'

loop_
_atom_site_label
_atom_site_type_symbol
_atom_site_fract_x
_atom_site_fract_y
_atom_site_fract_z
_atom_site_U_iso_or_equiv
_atom_site_adp_type
_atom_site_occupancy
_atom_site_site_symmetry_order
_atom_site_calc_flag
_atom_site_refinement_flags_posn
_atom_site_refinement_flags_adp
_atom_site_refinement_flags_occupancy
_atom_site_disorder_assembly
_atom_site_disorder_group
Cr1 Cr 0.48642(7) 0.30270(5) 0.46552(7) 0.0236(3) Uani 1 1 d . . . . .
Cr2 Cr 0.68735(7) 0.31580(5) 0.37813(7) 0.0240(3) Uani 1 1 d . . . . .
O1 O 0.5714(3) 0.3157(2) 0.6147(3) 0.0308(10) Uani 1 1 d . . . . .
O2 O 0.6035(4) 0.2782(3) 0.7788(4) 0.0480(13) Uani 1 1 d . . . . .
O3 O 0.3803(3) 0.2903(2) 0.3242(3) 0.0302(10) Uani 1 1 d . . . . .
O4 O 0.2346(4) 0.3346(3) 0.2033(4) 0.0487(13) Uani 1 1 d . . . . .
O5 O 0.7602(3) 0.38803(19) 0.3318(3) 0.0265(9) Uani 1 1 d . . . . .
O6 O 0.9008(3) 0.4576(2) 0.3802(3) 0.0298(10) Uani 1 1 d . . . . .
O7 O 0.7901(3) 0.2538(2) 0.3471(3) 0.0315(10) Uani 1 1 d . . . . .
O8 O 0.8113(5) 0.1841(3) 0.2292(5) 0.0573(15) Uani 1 1 d . . . . .
O9 O 0.6037(3) 0.25229(19) 0.4318(3) 0.0275(9) Uani 1 1 d . . . . .
O10 O 0.5679(3) 0.36714(18) 0.4095(3) 0.0249(9) Uani 1 1 d . . . . .
N1 N 0.4222(4) 0.2303(2) 0.5317(4) 0.0280(11) Uani 1 1 d . . . . .
N2 N 0.3585(4) 0.3624(2) 0.4756(4) 0.0261(11) Uani 1 1 d . . . . .
N3 N 0.8086(4) 0.3366(2) 0.5195(4) 0.0233(10) Uani 1 1 d . . . . .
N4 N 0.6047(4) 0.3003(3) 0.2217(4) 0.0293(12) Uani 1 1 d . . . . .
C1 C 0.3436(6) 0.1875(3) 0.4826(5) 0.0342(15) Uani 1 1 d . . . . .
H1 H 0.3069 0.1918 0.4090 0.041 Uiso 1 1 calc R . . . .
C2 C 0.3153(6) 0.1375(3) 0.5367(6) 0.0456(18) Uani 1 1 d . . . . .
H2 H 0.2604 0.1076 0.5005 0.055 Uiso 1 1 calc R . . . .
C3 C 0.3674(7) 0.1316(4) 0.6432(6) 0.048(2) Uani 1 1 d . . . . .
H3 H 0.3499 0.0971 0.6814 0.058 Uiso 1 1 calc R . . . .
C4 C 0.4451(6) 0.1762(3) 0.6942(6) 0.0404(17) Uani 1 1 d . . . . .
H4 H 0.4801 0.1736 0.7684 0.049 Uiso 1 1 calc R . . . .
C5 C 0.4717(5) 0.2247(3) 0.6362(5) 0.0306(14) Uani 1 1 d . . . . .
C6 C 0.5559(5) 0.2757(3) 0.6830(5) 0.0330(15) Uani 1 1 d . . . . .
C7 C 0.3488(5) 0.3947(3) 0.5587(5) 0.0267(13) Uani 1 1 d . . . . .
H7 H 0.4064 0.3910 0.6243 0.032 Uiso 1 1 calc R . . . .
C8 C 0.2568(5) 0.4338(3) 0.5517(5) 0.0343(15) Uani 1 1 d . . . . .
H8 H 0.2495 0.4551 0.6126 0.041 Uiso 1 1 calc R . . . .
C9 C 0.1764(5) 0.4413(3) 0.4560(6) 0.0395(16) Uani 1 1 d . . . . .
H9 H 0.1136 0.4686 0.4494 0.047 Uiso 1 1 calc R . . . .
C10 C 0.1875(5) 0.4090(3) 0.3696(6) 0.0382(16) Uani 1 1 d . . . . .
H10 H 0.1328 0.4141 0.3025 0.046 Uiso 1 1 calc R . . . .
C11 C 0.2784(5) 0.3694(3) 0.3810(5) 0.0304(14) Uani 1 1 d . . . . .
C12 C 0.2961(5) 0.3289(3) 0.2937(5) 0.0351(15) Uani 1 1 d . . . . .
C13 C 0.8297(5) 0.3083(3) 0.6125(5) 0.0290(14) Uani 1 1 d . . . . .
H13 H 0.7829 0.2742 0.6201 0.035 Uiso 1 1 calc R . . . .
C14 C 0.9179(5) 0.3270(3) 0.6987(5) 0.0346(15) Uani 1 1 d . . . . .
H14 H 0.9321 0.3055 0.7643 0.041 Uiso 1 1 calc R . . . .
C15 C 0.9851(6) 0.3772(3) 0.6887(5) 0.0388(16) Uani 1 1 d . . . . .
H15 H 1.0447 0.3914 0.7476 0.047 Uiso 1 1 calc R . . . .
C16 C 0.9642(5) 0.4065(3) 0.5915(5) 0.0313(14) Uani 1 1 d . . . . .
H16 H 1.0100 0.4407 0.5822 0.038 Uiso 1 1 calc R . . . .
C17 C 0.8759(5) 0.3853(3) 0.5085(4) 0.0257(13) Uani 1 1 d . . . . .
C18 C 0.8457(5) 0.4138(3) 0.3991(4) 0.0243(13) Uani 1 1 d . . . . .
C19 C 0.5139(6) 0.3299(4) 0.1588(5) 0.0393(17) Uani 1 1 d . . . . .
H19 H 0.4742 0.3594 0.1889 0.047 Uiso 1 1 calc R . . . .
C20 C 0.4765(6) 0.3186(4) 0.0507(6) 0.051(2) Uani 1 1 d . . . . .
H20 H 0.4124 0.3403 0.0072 0.061 Uiso 1 1 calc R . . . .
C21 C 0.5337(7) 0.2753(4) 0.0074(6) 0.055(2) Uani 1 1 d . . . . .
H21 H 0.5102 0.2674 -0.0666 0.067 Uiso 1 1 calc R . . . .
C22 C 0.6246(6) 0.2437(4) 0.0721(6) 0.048(2) Uani 1 1 d . . . . .
H22 H 0.6633 0.2128 0.0440 0.058 Uiso 1 1 calc R . . . .
C23 C 0.6590(5) 0.2574(3) 0.1774(5) 0.0353(16) Uani 1 1 d . . . . .
C24 C 0.7616(6) 0.2277(3) 0.2548(6) 0.0407(17) Uani 1 1 d . . . . .
C25 C 0.6288(6) 0.1875(3) 0.4506(5) 0.0359(15) Uani 1 1 d . . . . .
H25A H 0.6731 0.1813 0.5246 0.054 Uiso 1 1 calc GR . . . .
H25B H 0.6730 0.1728 0.4043 0.054 Uiso 1 1 calc GR . . . .
H25C H 0.5578 0.1636 0.4358 0.054 Uiso 1 1 calc GR . . . .
C26 C 0.5750(7) 0.4312(3) 0.4347(7) 0.053(2) Uani 1 1 d . . . . .
H26A H 0.6309 0.4375 0.5039 0.079 Uiso 1 1 calc GR . . . .
H26B H 0.5004 0.4463 0.4371 0.079 Uiso 1 1 calc GR . . . .
H26C H 0.5985 0.4546 0.3808 0.079 Uiso 1 1 calc GR . . . .
O11 O 0.6371(18) 0.4144(9) 0.8155(12) 0.142(8) Uani 0.5 1 d D U P . .
H11 H 0.6921 0.3826 0.8509 0.213 Uiso 0.5 1 d R . P . .
C27 C 0.6801(19) 0.4517(10) 0.7477(14) 0.107(8) Uani 0.5 1 d D U P . .
H27A H 0.6833 0.4956 0.7704 0.160 Uiso 0.5 1 calc GR . P . .
H27B H 0.6302 0.4480 0.6751 0.160 Uiso 0.5 1 calc GR . P . .
H27C H 0.7567 0.4374 0.7506 0.160 Uiso 0.5 1 calc GR . P . .
O12A O 0.719(3) 0.5353(16) 0.025(2) 0.129(10) Uani 0.25 1 d D U P A 2
O12B O 0.818(3) 0.5253(17) 0.183(2) 0.131(10) Uani 0.25 1 d D U P A 1
C28 C 0.859(3) 0.5285(10) 0.0744(17) 0.110(7) Uani 0.5 1 d D U P . .
C29 C 0.959(6) 0.5151(12) 0.003(5) 0.27(3) Uani 0.5 1 d . U P A -1
C30 C 0.680(3) 0.5323(11) 0.133(2) 0.118(8) Uani 0.5 1 d D U P . .
C31 C 0.614(5) 0.563(3) 0.166(3) 0.25(3) Uani 0.5 1 d . U P A -1

loop_
_atom_site_aniso_label
_atom_site_aniso_U_11
_atom_site_aniso_U_22
_atom_site_aniso_U_33
_atom_site_aniso_U_23
_atom_site_aniso_U_13
_atom_site_aniso_U_12
Cr1 0.0205(5) 0.0255(6) 0.0268(5) -0.0015(4) 0.0101(4) -0.0003(4)
Cr2 0.0192(5) 0.0283(6) 0.0255(5) -0.0032(4) 0.0081(4) -0.0018(4)
O1 0.025(2) 0.035(3) 0.033(2) -0.0036(19) 0.0088(18) -0.0008(18)
O2 0.044(3) 0.068(4) 0.030(3) 0.003(2) 0.009(2) 0.000(3)
O3 0.026(2) 0.035(3) 0.030(2) -0.0056(19) 0.0090(18) -0.0010(19)
O4 0.043(3) 0.063(4) 0.034(3) -0.003(2) 0.002(2) 0.003(3)
O5 0.022(2) 0.031(2) 0.027(2) -0.0012(18) 0.0083(17) -0.0049(17)
O6 0.024(2) 0.031(3) 0.035(2) 0.0022(19) 0.0112(18) -0.0045(18)
O7 0.025(2) 0.037(3) 0.036(2) -0.007(2) 0.0153(18) -0.0007(19)
O8 0.062(3) 0.055(4) 0.070(4) -0.022(3) 0.043(3) 0.004(3)
O9 0.026(2) 0.024(2) 0.035(2) 0.0005(18) 0.0134(18) 0.0022(17)
O10 0.023(2) 0.022(2) 0.033(2) -0.0024(17) 0.0135(17) -0.0012(16)
N1 0.023(3) 0.027(3) 0.039(3) -0.001(2) 0.016(2) 0.003(2)
N2 0.022(2) 0.029(3) 0.029(3) -0.001(2) 0.009(2) -0.004(2)
N3 0.020(2) 0.023(3) 0.028(3) 0.001(2) 0.009(2) 0.001(2)
N4 0.027(3) 0.038(3) 0.024(3) -0.005(2) 0.011(2) -0.008(2)
C1 0.040(4) 0.031(4) 0.039(4) -0.005(3) 0.023(3) -0.001(3)
C2 0.049(4) 0.036(4) 0.067(5) -0.005(4) 0.040(4) -0.007(3)
C3 0.069(5) 0.035(4) 0.058(5) 0.005(4) 0.047(4) -0.001(4)
C4 0.059(4) 0.036(4) 0.038(4) 0.009(3) 0.032(3) 0.007(3)
C5 0.035(3) 0.034(4) 0.030(3) 0.002(3) 0.022(3) 0.011(3)
C6 0.028(3) 0.038(4) 0.037(4) 0.002(3) 0.016(3) 0.007(3)
C7 0.025(3) 0.025(3) 0.034(3) 0.003(3) 0.016(3) -0.001(2)
C8 0.030(3) 0.031(4) 0.047(4) -0.008(3) 0.018(3) -0.005(3)
C9 0.028(3) 0.032(4) 0.059(5) 0.002(3) 0.014(3) 0.004(3)
C10 0.024(3) 0.039(4) 0.047(4) 0.010(3) 0.003(3) 0.003(3)
C11 0.025(3) 0.033(4) 0.035(3) 0.001(3) 0.011(3) -0.005(3)
C12 0.028(3) 0.039(4) 0.037(4) 0.004(3) 0.007(3) -0.007(3)
C13 0.028(3) 0.027(4) 0.036(3) 0.001(3) 0.016(3) -0.002(3)
C14 0.031(3) 0.040(4) 0.029(3) 0.008(3) 0.004(3) 0.002(3)
C15 0.035(4) 0.042(4) 0.031(3) 0.006(3) -0.003(3) -0.007(3)
C16 0.020(3) 0.032(4) 0.041(4) -0.001(3) 0.008(3) -0.001(3)
C17 0.018(3) 0.030(3) 0.028(3) 0.000(3) 0.007(2) 0.005(2)
C18 0.021(3) 0.028(3) 0.026(3) -0.001(3) 0.011(2) 0.003(3)
C19 0.035(4) 0.053(5) 0.031(3) 0.000(3) 0.012(3) -0.012(3)
C20 0.028(4) 0.078(6) 0.043(4) 0.006(4) 0.005(3) -0.016(4)
C21 0.049(5) 0.089(7) 0.033(4) -0.014(4) 0.020(4) -0.032(5)
C22 0.034(4) 0.069(6) 0.048(4) -0.025(4) 0.024(3) -0.024(4)
C23 0.038(4) 0.042(4) 0.032(3) -0.019(3) 0.019(3) -0.023(3)
C24 0.029(3) 0.042(4) 0.056(4) -0.011(4) 0.021(3) -0.006(3)
C25 0.032(3) 0.032(4) 0.043(4) 0.000(3) 0.011(3) 0.003(3)
C26 0.049(4) 0.034(4) 0.090(6) 0.002(4) 0.044(4) 0.001(3)
O11 0.206(18) 0.099(13) 0.072(10) -0.006(8) -0.036(11) -0.034(13)
C27 0.127(16) 0.066(13) 0.069(11) 0.004(9) -0.063(11) -0.020(12)
O12A 0.19(2) 0.07(2) 0.103(15) 0.004(13) 0.014(13) -0.006(15)
O12B 0.20(2) 0.10(2) 0.085(14) 0.015(13) 0.024(13) -0.016(16)
C28 0.184(18) 0.050(12) 0.078(12) 0.009(10) 0.012(11) -0.017(12)
C29 0.46(5) 0.029(17) 0.46(6) -0.07(3) 0.34(6) -0.09(3)
C30 0.193(19) 0.053(14) 0.091(14) -0.005(12) 0.015(12) -0.013(13)
C31 0.31(4) 0.33(6) 0.074(19) 0.00(3) 0.00(2) 0.17(4)

loop_
_atom_type_symbol
_atom_type_description
_atom_type_scat_dispersion_real
_atom_type_scat_dispersion_imag
_atom_type_scat_source
C C 0.0033 0.0016 'International Tables Vol C Tables 4.2.6.8 and 6.1.1.4'
H H 0.0000 0.0000 'International Tables Vol C Tables 4.2.6.8 and 6.1.1.4'
Cr Cr 0.3209 0.6236 'International Tables Vol C Tables 4.2.6.8 and 6.1.1.4'
N N 0.0061 0.0033 'International Tables Vol C Tables 4.2.6.8 and 6.1.1.4'
O O 0.0106 0.0060 'International Tables Vol C Tables 4.2.6.8 and 6.1.1.4'

loop_
_exptl_crystal_face_index_h
_exptl_crystal_face_index_k
_exptl_crystal_face_index_l
_exptl_crystal_face_perp_dist
_exptl_oxdiff_crystal_face_indexfrac_h
_exptl_oxdiff_crystal_face_indexfrac_k
_exptl_oxdiff_crystal_face_indexfrac_l
_exptl_oxdiff_crystal_face_x
_exptl_oxdiff_crystal_face_y
_exptl_oxdiff_crystal_face_z
-3 -5 4 0.0510 -3.0000 -5.0001 4.0000 -0.1797 0.2317 0.0339
3 5 -4 0.0510 3.0000 5.0001 -4.0000 0.1797 -0.2317 -0.0339
5 3 3 0.1161 5.0000 2.9999 3.0000 0.0578 -0.1082 0.3791
-5 -3 -3 0.1161 -5.0000 -2.9999 -3.0000 -0.0578 0.1082 -0.3791
3 1 5 0.1271 3.0000 0.9999 5.0001 -0.0135 0.0281 0.3756
-3 -1 -5 0.1271 -3.0000 -0.9999 -5.0001 0.0135 -0.0281 -0.3756
1 -5 -1 0.0464 1.0000 -5.0000 -1.0000 -0.1625 -0.0748 -0.0226
-1 5 1 0.0464 -1.0000 5.0000 1.0000 0.1625 0.0748 0.0226
4 -5 2 0.1083 4.0000 -5.0000 2.0000 -0.1954 -0.1065 0.2543
-4 5 -2 0.1083 -4.0000 5.0000 -2.0000 0.1954 0.1065 -0.2543
1 5 4 0.1063 1.0000 4.9999 4.0000 0.1338 0.0831 0.2545
-1 -5 -4 0.1063 -1.0000 -4.9999 -4.0000 -0.1338 -0.0831 -0.2545
-5 2 5 0.0460 -5.0000 1.9999 5.0000 0.0531 0.3487 0.0196
5 0 -1 0.1060 5.0000 0.0000 -1.0000 -0.0141 -0.2290 0.1777
1 5 0 0.0704 1.0000 5.0000 -0.0000 0.1609 -0.0344 0.0653

loop_
_geom_angle_atom_site_label_1
_geom_angle_atom_site_label_2
_geom_angle_atom_site_label_3
_geom_angle
O1 Cr1 O10 95.72(17)
O1 Cr1 N1 80.52(19)
O1 Cr1 N2 92.33(18)
O3 Cr1 O1 171.05(17)
O3 Cr1 O10 90.30(17)
O3 Cr1 N1 94.22(19)
O3 Cr1 N2 80.59(18)
O9 Cr1 O1 95.43(17)
O9 Cr1 O3 92.22(17)
O9 Cr1 O10 78.88(17)
O9 Cr1 N1 94.87(18)
O9 Cr1 N2 170.15(18)
O10 Cr1 N1 172.44(18)
O10 Cr1 N2 94.34(18)
N1 Cr1 N2 92.38(19)
O5 Cr2 O10 93.77(17)
O5 Cr2 N3 80.79(17)
O5 Cr2 N4 87.09(18)
O7 Cr2 O5 94.76(17)
O7 Cr2 O9 92.80(17)
O7 Cr2 O10 171.05(17)
O7 Cr2 N3 89.71(18)
O7 Cr2 N4 80.78(19)
O9 Cr2 O5 172.31(17)
O9 Cr2 O10 78.74(16)
O9 Cr2 N3 97.87(18)
O9 Cr2 N4 95.52(19)
O10 Cr2 N3 94.34(17)
O10 Cr2 N4 96.95(19)
N4 Cr2 N3 163.93(19)
C6 O1 Cr1 117.7(4)
C12 O3 Cr1 117.5(4)
C18 O5 Cr2 118.3(4)
C24 O7 Cr2 118.4(4)
Cr1 O9 Cr2 101.75(19)
C25 O9 Cr1 129.3(4)
C25 O9 Cr2 128.7(4)
Cr1 O10 Cr2 100.61(18)
C26 O10 Cr1 126.4(4)
C26 O10 Cr2 126.4(4)
C1 N1 Cr1 128.0(4)
C5 N1 Cr1 113.0(4)
C5 N1 C1 118.8(6)
C7 N2 Cr1 128.9(4)
C7 N2 C11 119.3(5)
C11 N2 Cr1 111.8(4)
C13 N3 Cr2 129.4(4)
C13 N3 C17 119.1(5)
C17 N3 Cr2 111.5(4)
C19 N4 Cr2 129.0(5)
C19 N4 C23 118.3(5)
C23 N4 Cr2 112.4(4)
N1 C1 H1 119.2
N1 C1 C2 121.6(7)
C2 C1 H1 119.2
C1 C2 H2 120.3
C3 C2 C1 119.3(7)
C3 C2 H2 120.3
C2 C3 H3 120.4
C2 C3 C4 119.2(7)
C4 C3 H3 120.4
C3 C4 H4 120.4
C3 C4 C5 119.2(7)
C5 C4 H4 120.4
N1 C5 C4 121.8(6)
N1 C5 C6 114.2(5)
C4 C5 C6 123.9(6)
O1 C6 C5 114.3(5)
O2 C6 O1 124.5(6)
O2 C6 C5 121.1(6)
N2 C7 H7 119.2
N2 C7 C8 121.6(6)
C8 C7 H7 119.2
C7 C8 H8 120.4
C9 C8 C7 119.1(6)
C9 C8 H8 120.4
C8 C9 H9 120.3
C8 C9 C10 119.4(6)
C10 C9 H9 120.3
C9 C10 H10 120.3
C11 C10 C9 119.4(6)
C11 C10 H10 120.3
N2 C11 C10 121.2(6)
N2 C11 C12 114.6(5)
C10 C11 C12 124.2(6)
O3 C12 C11 114.1(5)
O4 C12 O3 125.4(6)
O4 C12 C11 120.6(6)
N3 C13 H13 119.1
N3 C13 C14 121.9(6)
C14 C13 H13 119.1
C13 C14 H14 120.3
C15 C14 C13 119.4(6)
C15 C14 H14 120.3
C14 C15 H15 120.5
C14 C15 C16 119.0(6)
C16 C15 H15 120.5
C15 C16 H16 120.6
C17 C16 C15 118.8(6)
C17 C16 H16 120.6
N3 C17 C16 121.9(5)
N3 C17 C18 114.9(5)
C16 C17 C18 123.2(6)
O5 C18 C17 114.4(5)
O6 C18 O5 125.1(5)
O6 C18 C17 120.5(5)
N4 C19 H19 119.3
N4 C19 C20 121.5(7)
C20 C19 H19 119.3
C19 C20 H20 120.4
C21 C20 C19 119.2(7)
C21 C20 H20 120.4
C20 C21 H21 120.4
C22 C21 C20 119.3(7)
C22 C21 H21 120.4
C21 C22 H22 120.4
C23 C22 C21 119.2(7)
C23 C22 H22 120.4
N4 C23 C22 122.5(7)
N4 C23 C24 114.0(5)
C22 C23 C24 123.5(7)
O7 C24 C23 113.6(6)
O8 C24 O7 125.0(7)
O8 C24 C23 121.3(7)
O9 C25 H25A 109.5
O9 C25 H25B 109.5
O9 C25 H25C 109.5
H25A C25 H25B 109.5
H25A C25 H25C 109.5
H25B C25 H25C 109.5
O10 C26 H26A 109.5
O10 C26 H26B 109.5
O10 C26 H26C 109.5
H26A C26 H26B 109.5
H26A C26 H26C 109.5
H26B C26 H26C 109.5
C27 O11 H11 111.1
O11 C27 H27A 109.5
O11 C27 H27B 109.5
O11 C27 H27C 109.5
H27A C27 H27B 109.5
H27A C27 H27C 109.5
H27B C27 H27C 109.5
C30 O12A C28 101(2)
C30 O12B C28 101(2)
O12B C28 C29 152(3)
C31 C30 O12B 129(3)

loop_
_geom_bond_atom_site_label_1
_geom_bond_atom_site_label_2
_geom_bond_distance
Cr1 O1 1.963(4)
Cr1 O3 1.960(4)
Cr1 O9 1.951(4)
Cr1 O10 1.967(4)
Cr1 N1 2.043(5)
Cr1 N2 2.058(5)
Cr2 O5 1.966(4)
Cr2 O7 1.951(4)
Cr2 O9 1.954(4)
Cr2 O10 1.969(4)
Cr2 N3 2.071(5)
Cr2 N4 2.047(5)
O1 C6 1.295(8)
O2 C6 1.232(8)
O3 C12 1.293(8)
O4 C12 1.220(8)
O5 C18 1.286(7)
O6 C18 1.221(7)
O7 C24 1.293(8)
O8 C24 1.213(8)
O9 C25 1.421(8)
O10 C26 1.402(8)
N1 C1 1.349(8)
N1 C5 1.343(8)
N2 C7 1.331(8)
N2 C11 1.356(8)
N3 C13 1.325(8)
N3 C17 1.361(8)
N4 C19 1.340(9)
N4 C23 1.361(8)
C1 H1 0.9500
C1 C2 1.382(9)
C2 H2 0.9500
C2 C3 1.373(11)
C3 H3 0.9500
C3 C4 1.377(11)
C4 H4 0.9500
C4 C5 1.382(9)
C5 C6 1.504(9)
C7 H7 0.9500
C7 C8 1.386(8)
C8 H8 0.9500
C8 C9 1.369(9)
C9 H9 0.9500
C9 C10 1.374(10)
C10 H10 0.9500
C10 C11 1.373(9)
C11 C12 1.506(9)
C13 H13 0.9500
C13 C14 1.384(9)
C14 H14 0.9500
C14 C15 1.381(9)
C15 H15 0.9500
C15 C16 1.385(9)
C16 H16 0.9500
C16 C17 1.375(8)
C17 C18 1.511(8)
C19 H19 0.9500
C19 C20 1.389(10)
C20 H20 0.9500
C20 C21 1.382(12)
C21 H21 0.9500
C21 C22 1.370(12)
C22 H22 0.9500
C22 C23 1.363(9)
C23 C24 1.512(10)
C25 H25A 0.9800
C25 H25B 0.9800
C25 H25C 0.9800
C26 H26A 0.9800
C26 H26B 0.9800
C26 H26C 0.9800
O11 H11 0.9747
O11 C27 1.412(17)
C27 H27A 0.9800
C27 H27B 0.9800
C27 H27C 0.9800
O12A C28 1.65(2)
O12A C30 1.64(2)
O12B C28 1.65(2)
O12B C30 1.65(2)
C28 C29 1.78(5)
C30 C31 1.22(5)

loop_
_geom_torsion_atom_site_label_1
_geom_torsion_atom_site_label_2
_geom_torsion_atom_site_label_3
_geom_torsion_atom_site_label_4
_geom_torsion
Cr1 O1 C6 O2 180.0(5)
Cr1 O1 C6 C5 -0.9(6)
Cr1 O3 C12 O4 166.7(5)
Cr1 O3 C12 C11 -12.5(7)
Cr1 N1 C1 C2 174.3(5)
Cr1 N1 C5 C4 -175.9(5)
Cr1 N1 C5 C6 4.8(6)
Cr1 N2 C7 C8 179.3(4)
Cr1 N2 C11 C10 -177.7(5)
Cr1 N2 C11 C12 4.3(6)
Cr2 O5 C18 O6 177.7(4)
Cr2 O5 C18 C17 -2.1(6)
Cr2 O7 C24 O8 -172.0(6)
Cr2 O7 C24 C23 9.2(7)
Cr2 N3 C13 C14 177.3(4)
Cr2 N3 C17 C16 -178.5(5)
Cr2 N3 C17 C18 1.7(6)
Cr2 N4 C19 C20 172.1(5)
Cr2 N4 C23 C22 -174.3(5)
Cr2 N4 C23 C24 4.4(6)
N1 C1 C2 C3 0.7(10)
N1 C5 C6 O1 -2.7(7)
N1 C5 C6 O2 176.4(6)
N2 C7 C8 C9 -2.8(9)
N2 C11 C12 O3 4.9(8)
N2 C11 C12 O4 -174.3(6)
N3 C13 C14 C15 1.0(10)
N3 C17 C18 O5 0.1(7)
N3 C17 C18 O6 -179.7(5)
N4 C19 C20 C21 0.6(11)
N4 C23 C24 O7 -8.9(8)
N4 C23 C24 O8 172.3(6)
C1 N1 C5 C4 0.6(9)
C1 N1 C5 C6 -178.7(5)
C1 C2 C3 C4 1.2(10)
C2 C3 C4 C5 -2.2(10)
C3 C4 C5 N1 1.3(10)
C3 C4 C5 C6 -179.4(6)
C4 C5 C6 O1 177.9(6)
C4 C5 C6 O2 -2.9(9)
C5 N1 C1 C2 -1.6(9)
C7 N2 C11 C10 -0.1(9)
C7 N2 C11 C12 -178.1(5)
C7 C8 C9 C10 1.4(10)
C8 C9 C10 C11 0.6(10)
C9 C10 C11 N2 -1.3(10)
C9 C10 C11 C12 176.5(6)
C10 C11 C12 O3 -173.0(6)
C10 C11 C12 O4 7.8(10)
C11 N2 C7 C8 2.2(9)
C13 N3 C17 C16 -1.0(8)
C13 N3 C17 C18 179.3(5)
C13 C14 C15 C16 -1.7(10)
C14 C15 C16 C17 1.1(10)
C15 C16 C17 N3 0.3(9)
C15 C16 C17 C18 -180.0(6)
C16 C17 C18 O5 -179.6(5)
C16 C17 C18 O6 0.5(9)
C17 N3 C13 C14 0.3(9)
C19 N4 C23 C22 0.1(9)
C19 N4 C23 C24 178.8(5)
C19 C20 C21 C22 1.2(11)
C20 C21 C22 C23 -2.2(11)
C21 C22 C23 N4 1.6(10)
C21 C22 C23 C24 -177.0(6)
C22 C23 C24 O7 169.8(6)
C22 C23 C24 O8 -9.0(10)
C23 N4 C19 C20 -1.3(9)
C28 O12B C30 C31 -139(4)
C30 O12B C28 C29 -161(4)
